data_7213520
loop_
_publ_author_name
'Derek R. Boyd'
'Narain D. Sharma'
'Simon A. Haughey'
'John F. Malone'
'Alistair W. T. King'
'Brian T. McMurray'
'Andr\'e Alves-Areias'
'Christopher C. R. Allen'
'Robert Holt'
'Howard Dalton'

_publ_section_title
;
 Dioxygenase-catalysed mono-, di- and tri-oxygenation of dialkyl sulfides
 and thioacetals: chemoenzymatic synthesis of enantiopure cis-diol
 sulfoxides
;
_journal_issue 24
_journal_name_full 'Journal of the Chemical Society, Perkin Transactions 1'
_journal_page_first 3288
_journal_page_last 3296
_journal_paper_doi 10.1039/b108620k
_journal_year 2001
_chemical_formula_sum 'C9 H10 O S2'
_chemical_formula_weight 198.29
_chemical_melting_point 87(2)
_chemical_name_systematic '(1S,2S)-2-phenyl-1,3-dithiolane-1-oxide  '
_space_group_IT_number 19
_symmetry_cell_setting orthorhombic
_symmetry_space_group_name_Hall 'P 2ac 2ab'
_symmetry_space_group_name_H-M 'P 21 21 21'
_atom_sites_solution_hydrogens difmap
_atom_sites_solution_primary direct
_atom_sites_solution_secondary difmap
_audit_creation_method SHELXL-97
_cell_angle_alpha 90.00
_cell_angle_beta 90.00
_cell_angle_gamma 90.00
_cell_formula_units_Z 4
_cell_length_a 6.2383(5)
_cell_length_b 8.6358(7)
_cell_length_c 17.1061(13)
_cell_measurement_reflns_used 8192
_cell_measurement_temperature 153(2)
_cell_measurement_theta_max 28.0
_cell_measurement_theta_min 2.36
_cell_volume 921.55(13)
_computing_cell_refinement 'Bruker SAINT'
_computing_data_collection 'Bruker SMART'
_computing_data_reduction 'Bruker SHELXTL'
_computing_molecular_graphics 'Bruker SHELXTL'
_computing_publication_material 'SHELXL-97 (Sheldrick, 1997)'
_computing_structure_refinement 'SHELXL-97 (Sheldrick, 1997)'
_computing_structure_solution 'SHELXS-97 (Sheldrick, 1990)'
_diffrn_ambient_temperature 153(2)
_diffrn_measured_fraction_theta_full 0.915
_diffrn_measured_fraction_theta_max 0.915
_diffrn_measurement_device_type 'Bruker SMART CCD area detector'
_diffrn_measurement_method 'phi and omega scan'
_diffrn_radiation_monochromator graphite
_diffrn_radiation_source 'fine-focus sealed tube'
_diffrn_radiation_type 'Mo K\a'
_diffrn_radiation_wavelength 0.71073
_diffrn_reflns_av_R_equivalents 0.0521
_diffrn_reflns_av_sigmaI/netI 0.0254
_diffrn_reflns_limit_h_max 7
_diffrn_reflns_limit_h_min -7
_diffrn_reflns_limit_k_max 10
_diffrn_reflns_limit_k_min -11
_diffrn_reflns_limit_l_max 21
_diffrn_reflns_limit_l_min -21
_diffrn_reflns_number 10088
_diffrn_reflns_theta_full 28.18
_diffrn_reflns_theta_max 28.18
_diffrn_reflns_theta_min 2.38
_exptl_absorpt_coefficient_mu 0.524
_exptl_absorpt_correction_T_max 0.9025
_exptl_absorpt_correction_T_min 0.8179
_exptl_absorpt_correction_type empirical
_exptl_absorpt_process_details 'Bruker SADABS'
_exptl_crystal_colour colourless
_exptl_crystal_density_diffrn 1.429
_exptl_crystal_density_method 'not measured'
_exptl_crystal_description block
_exptl_crystal_F_000 416
_exptl_crystal_size_max 0.40
_exptl_crystal_size_mid 0.25
_exptl_crystal_size_min 0.20
_refine_diff_density_max 0.383
_refine_diff_density_min -0.300
_refine_diff_density_rms 0.086
_refine_ls_abs_structure_details 'Flack H D (1983), Acta Cryst. A39, 876-881'
_refine_ls_abs_structure_Flack -0.07(7)
_refine_ls_extinction_method none
_refine_ls_goodness_of_fit_ref 1.109
_refine_ls_hydrogen_treatment refined
_refine_ls_matrix_type full
_refine_ls_number_parameters 149
_refine_ls_number_reflns 2009
_refine_ls_number_restraints 0
_refine_ls_restrained_S_all 1.109
_refine_ls_R_factor_all 0.0324
_refine_ls_R_factor_gt 0.0305
_refine_ls_shift/su_max 0.001
_refine_ls_shift/su_mean 0.000
_refine_ls_structure_factor_coef Fsqd
_refine_ls_weighting_details 'calc w=1/[\s^2^(Fo^2^)+(0.0471P)^2^+0.1101P] where P=(Fo^2^+2Fc^2^)/3'
_refine_ls_weighting_scheme calc
_refine_ls_wR_factor_gt 0.0695
_refine_ls_wR_factor_ref 0.0702
_reflns_number_gt 1967
_reflns_number_total 2009
_reflns_threshold_expression >2sigma(I)
_cod_data_source_file b108620ksup1.cif
_cod_data_source_block 24
_cod_depositor_comments
;
The following automatic conversions were performed:

'_chemical_melting_point' value '85-89' was changed to '87(2)' - the
average value was taken and precision was estimated.

Automatic conversion script
Id: cif_fix_values 1891 2012-01-12 08:04:46Z andrius 
;
_cod_original_sg_symbol_H-M P2(1)2(1)2(1)
_cod_database_code 7213520

loop_
_symmetry_equiv_pos_as_xyz
'x, y, z'
'-x+1/2, -y, z+1/2'
'-x, y+1/2, -z+1/2'
'x+1/2, -y+1/2, -z'

loop_
_atom_site_label
_atom_site_type_symbol
_atom_site_fract_x
_atom_site_fract_y
_atom_site_fract_z
_atom_site_U_iso_or_equiv
_atom_site_adp_type
_atom_site_occupancy
_atom_site_symmetry_multiplicity
_atom_site_calc_flag
S1 S 0.92454(6) 0.62524(4) 0.18005(2) 0.02433(11) Uani 1 1 d
O1 O 0.9234(2) 0.61314(14) 0.26759(7) 0.0356(3) Uani 1 1 d
C2 C 1.0797(3) 0.45994(18) 0.14187(8) 0.0229(3) Uani 1 1 d
H2 H 1.024(4) 0.369(2) 0.1648(12) 0.032(5) Uiso 1 1 d
S3 S 1.34881(7) 0.48247(5) 0.17990(3) 0.02980(12) Uani 1 1 d
C4 C 1.3450(3) 0.6935(2) 0.18960(14) 0.0403(5) Uani 1 1 d
H4A H 1.348(5) 0.709(4) 0.2521(18) 0.069(9) Uiso 1 1 d
H4B H 1.466(5) 0.733(3) 0.1621(14) 0.044(7) Uiso 1 1 d
C5 C 1.1387(3) 0.75734(18) 0.15578(10) 0.0254(3) Uani 1 1 d
H5A H 1.103(3) 0.861(2) 0.1751(11) 0.028(5) Uiso 1 1 d
H5B H 1.138(3) 0.760(2) 0.1008(12) 0.024(4) Uiso 1 1 d
C1' C 1.0499(3) 0.45455(16) 0.05365(8) 0.0215(3) Uani 1 1 d
C2' C 1.2123(3) 0.4922(2) 0.00119(9) 0.0268(3) Uani 1 1 d
H2' H 1.349(3) 0.524(2) 0.0204(11) 0.022(5) Uiso 1 1 d
C3' C 1.1745(3) 0.4835(2) -0.07909(10) 0.0311(4) Uani 1 1 d
H3' H 1.296(4) 0.504(3) -0.1183(14) 0.043(6) Uiso 1 1 d
C4' C 0.9739(3) 0.44031(19) -0.10714(9) 0.0290(4) Uani 1 1 d
H4' H 0.948(4) 0.432(3) -0.1606(13) 0.036(6) Uiso 1 1 d
C5' C 0.8110(3) 0.4045(2) -0.05487(10) 0.0280(3) Uani 1 1 d
H5' H 0.677(4) 0.375(3) -0.0723(12) 0.035(5) Uiso 1 1 d
C6' C 0.8492(3) 0.41034(19) 0.02526(9) 0.0251(3) Uani 1 1 d
H6' H 0.739(3) 0.387(3) 0.0597(12) 0.031(5) Uiso 1 1 d

loop_
_atom_site_aniso_label
_atom_site_aniso_U_11
_atom_site_aniso_U_22
_atom_site_aniso_U_33
_atom_site_aniso_U_23
_atom_site_aniso_U_13
_atom_site_aniso_U_12
S1 0.02446(18) 0.02365(19) 0.02487(19) -0.00149(14) 0.00480(16) -0.00071(14)
O1 0.0527(8) 0.0289(6) 0.0252(6) -0.0034(4) 0.0133(5) -0.0035(6)
C2 0.0274(7) 0.0194(7) 0.0219(7) 0.0002(5) 0.0009(6) 0.0007(6)
S3 0.0329(2) 0.0261(2) 0.0304(2) -0.00311(16) -0.01032(18) 0.00879(16)
C4 0.0286(8) 0.0243(8) 0.0680(14) -0.0008(8) -0.0103(10) -0.0020(7)
C5 0.0275(8) 0.0194(7) 0.0293(7) 0.0034(5) 0.0013(6) -0.0005(7)
C1' 0.0257(7) 0.0172(7) 0.0217(7) 0.0001(5) -0.0009(6) 0.0015(6)
C2' 0.0241(7) 0.0282(8) 0.0282(8) 0.0015(6) 0.0004(6) -0.0008(7)
C3' 0.0334(8) 0.0346(8) 0.0252(8) 0.0037(7) 0.0070(7) 0.0027(8)
C4' 0.0402(9) 0.0257(8) 0.0210(7) 0.0000(5) -0.0035(7) 0.0037(7)
C5' 0.0296(8) 0.0244(7) 0.0301(8) -0.0013(6) -0.0059(7) -0.0011(7)
C6' 0.0258(7) 0.0226(7) 0.0269(8) 0.0010(6) 0.0016(6) -0.0021(7)

loop_
_atom_type_symbol
_atom_type_description
_atom_type_scat_dispersion_real
_atom_type_scat_dispersion_imag
_atom_type_scat_source
C C 0.0033 0.0016 'International Tables Vol C Tables 4.2.6.8 and 6.1.1.4'
H H 0.0000 0.0000 'International Tables Vol C Tables 4.2.6.8 and 6.1.1.4'
O O 0.0106 0.0060 'International Tables Vol C Tables 4.2.6.8 and 6.1.1.4'
S S 0.1246 0.1234 'International Tables Vol C Tables 4.2.6.8 and 6.1.1.4'

loop_
_geom_angle_atom_site_label_1
_geom_angle_atom_site_label_2
_geom_angle_atom_site_label_3
_geom_angle
O1 S1 C5 106.07(8)
O1 S1 C2 107.56(7)
C5 S1 C2 91.09(8)
C1' C2 S3 118.24(12)
C1' C2 S1 108.11(10)
S3 C2 S1 106.04(8)
C2 S3 C4 97.33(8)
C5 C4 S3 109.80(13)
C4 C5 S1 108.12(12)
C2' C1' C6' 119.49(14)
C2' C1' C2 122.93(14)
C6' C1' C2 117.58(14)
C1' C2' C3' 119.94(16)
C4' C3' C2' 120.40(15)
C5' C4' C3' 119.73(14)
C4' C5' C6' 120.05(15)
C5' C6' C1' 120.38(15)

loop_
_geom_bond_atom_site_label_1
_geom_bond_atom_site_label_2
_geom_bond_distance
S1 O1 1.5011(12)
S1 C5 1.8054(17)
S1 C2 1.8444(16)
C2 C1' 1.5213(19)
C2 S3 1.8107(18)
S3 C4 1.8301(19)
C4 C5 1.515(3)
C1' C2' 1.391(2)
C1' C6' 1.396(2)
C2' C3' 1.395(2)
C3' C4' 1.391(3)
C4' C5' 1.388(2)
C5' C6' 1.392(2)

loop_
_geom_torsion_atom_site_label_1
_geom_torsion_atom_site_label_2
_geom_torsion_atom_site_label_3
_geom_torsion_atom_site_label_4
_geom_torsion
O1 S1 C2 C1' 170.27(11)
C5 S1 C2 C1' -82.49(12)
O1 S1 C2 S3 -62.01(9)
C5 S1 C2 S3 45.23(9)
C1' C2 S3 C4 93.84(13)
S1 C2 S3 C4 -27.59(11)
C2 S3 C4 C5 -5.51(17)
S3 C4 C5 S1 38.05(18)
O1 S1 C5 C4 57.66(15)
C2 S1 C5 C4 -50.97(14)
S3 C2 C1' C2' -11.3(2)
S1 C2 C1' C2' 109.09(16)
S3 C2 C1' C6' 169.04(12)
S1 C2 C1' C6' -70.60(15)
C6' C1' C2' C3' -0.9(3)
C2 C1' C2' C3' 179.47(15)
C1' C2' C3' C4' 1.3(3)
C2' C3' C4' C5' -0.5(3)
C3' C4' C5' C6' -0.6(3)
C4' C5' C6' C1' 1.0(2)
C2' C1' C6' C5' -0.3(2)
C2 C1' C6' C5' 179.42(14)
